data_7100348
loop_
_publ_author_name
'Frieder Jaekle'
'Arnold Rheingold'
'Anand Sundararaman'
'Lev N. Zakharov'

_publ_section_title
;
Competition of Cuprophilic and p-Stacking Interactions
in the Formation of Supramolecular Stacks from Organocopper Complexes
;
_journal_name_full 'Chemical Communications'
_journal_paper_doi 10.1039/b417532h
_journal_year 2005
_chemical_formula_sum 'C11 H5 Cu F5 N'
_chemical_formula_weight 309.70
_space_group_IT_number 57
_symmetry_cell_setting orthorhombic
_symmetry_space_group_name_Hall '-P 2c 2b'
_symmetry_space_group_name_H-M 'P b c m'
_cell_angle_alpha 90.00
_cell_angle_beta 90.00
_cell_angle_gamma 90.00
_cell_formula_units_Z 4
_cell_length_a 9.8916(10)
_cell_length_b 18.9476(19)
_cell_length_c 5.7848(6)
_cell_measurement_temperature 100(2)
_cell_volume 1084.20(19)
_diffrn_ambient_temperature 100(2)
_exptl_crystal_density_diffrn 1.897
_cod_database_code 7100348

loop_
_symmetry_equiv_pos_as_xyz
'x, y, z'
'-x, -y, z+1/2'
'-x, y+1/2, -z+1/2'
'x, -y+1/2, -z'
'-x, -y, -z'
'x, y, -z-1/2'
'x, -y-1/2, z-1/2'
'-x, y-1/2, z'

loop_
_atom_site_label
_atom_site_type_symbol
_atom_site_fract_x
_atom_site_fract_y
_atom_site_fract_z
_atom_site_U_iso_or_equiv
_atom_site_adp_type
_atom_site_occupancy
_atom_site_symmetry_multiplicity
_atom_site_calc_flag
_atom_site_refinement_flags
_atom_site_disorder_assembly
_atom_site_disorder_group
Cu1 Cu 0.25583(2) 0.249809(10) 0.2500 0.02199(13) Uani 1 2 d S . .
F2 F 0.27436(11) 0.41623(6) 0.2500 0.0266(3) Uani 1 2 d S . .
F3 F 0.07526(12) 0.51255(5) 0.2500 0.0307(3) Uani 1 2 d S . .
F4 F -0.18787(12) 0.47122(6) 0.2500 0.0368(3) Uani 1 2 d S . .
F5 F -0.25032(10) 0.33095(7) 0.2500 0.0340(3) Uani 1 2 d S . .
F6 F -0.05398(11) 0.23397(6) 0.2500 0.0269(3) Uani 1 2 d S . .
N1 N 0.39595(15) 0.18105(8) 0.2500 0.0208(3) Uani 1 2 d S . .
C1 C 0.11990(18) 0.32001(9) 0.2500 0.0195(4) Uani 1 2 d S . .
C2 C 0.14440(18) 0.39200(10) 0.2500 0.0200(4) Uani 1 2 d S . .
C3 C 0.04470(19) 0.44305(9) 0.2500 0.0228(4) Uani 1 2 d S . .
C4 C -0.08870(19) 0.42257(10) 0.2500 0.0256(4) Uani 1 2 d S . .
C5 C -0.12023(19) 0.35167(11) 0.2500 0.0240(4) Uani 1 2 d S . .
C6 C -0.01635(19) 0.30291(9) 0.2500 0.0205(4) Uani 1 2 d S . .
C7 C 0.52798(19) 0.20036(10) 0.2500 0.0241(4) Uani 1 2 d S . .
H7A H 0.5494 0.2492 0.2500 0.029 Uiso 1 2 calc SR . .
C8 C 0.6325(2) 0.15216(11) 0.2500 0.0280(4) Uani 1 2 d S . .
H8A H 0.7239 0.1676 0.2500 0.034 Uiso 1 2 calc SR . .
C9 C 0.6016(2) 0.08085(11) 0.2500 0.0312(5) Uani 1 2 d S . .
H9A H 0.6716 0.0465 0.2500 0.037 Uiso 1 2 calc SR . .
C10 C 0.4675(2) 0.06032(10) 0.2500 0.0278(4) Uani 1 2 d S . .
H10A H 0.4441 0.0117 0.2500 0.033 Uiso 1 2 calc SR . .
C11 C 0.3678(2) 0.11156(9) 0.2500 0.0228(4) Uani 1 2 d S . .
H11A H 0.2759 0.0971 0.2500 0.027 Uiso 1 2 calc SR . .

loop_
_atom_site_aniso_label
_atom_site_aniso_U_11
_atom_site_aniso_U_22
_atom_site_aniso_U_33
_atom_site_aniso_U_23
_atom_site_aniso_U_13
_atom_site_aniso_U_12
Cu1 0.01831(18) 0.01793(18) 0.0297(2) 0.000 0.000 0.00256(8)
F2 0.0197(5) 0.0242(6) 0.0358(6) 0.000 0.000 -0.0038(4)
F3 0.0365(7) 0.0164(5) 0.0393(7) 0.000 0.000 0.0021(4)
F4 0.0273(6) 0.0342(6) 0.0490(7) 0.000 0.000 0.0154(5)
F5 0.0161(6) 0.0448(8) 0.0412(8) 0.000 0.000 -0.0036(4)
F6 0.0290(6) 0.0213(5) 0.0303(6) 0.000 0.000 -0.0064(4)
N1 0.0193(8) 0.0187(7) 0.0244(7) 0.000 0.000 0.0004(6)
C1 0.0189(8) 0.0204(8) 0.0193(8) 0.000 0.000 0.0019(6)
C2 0.0150(8) 0.0227(8) 0.0222(8) 0.000 0.000 -0.0006(7)
C3 0.0275(9) 0.0160(8) 0.0249(9) 0.000 0.000 0.0015(7)
C4 0.0215(9) 0.0259(9) 0.0295(10) 0.000 0.000 0.0095(7)
C5 0.0165(8) 0.0306(9) 0.0248(9) 0.000 0.000 -0.0014(7)
C6 0.0224(9) 0.0192(8) 0.0200(8) 0.000 0.000 -0.0016(7)
C7 0.0227(9) 0.0207(8) 0.0287(9) 0.000 0.000 -0.0030(7)
C8 0.0178(9) 0.0338(10) 0.0323(10) 0.000 0.000 -0.0019(8)
C9 0.0245(10) 0.0300(10) 0.0390(11) 0.000 0.000 0.0103(8)
C10 0.0276(10) 0.0196(8) 0.0360(10) 0.000 0.000 0.0010(7)
C11 0.0208(8) 0.0200(8) 0.0276(9) 0.000 0.000 -0.0008(7)

loop_
_geom_bond_atom_site_label_1
_geom_bond_atom_site_label_2
_geom_bond_distance
_geom_bond_site_symmetry_2
_geom_bond_publ_flag
Cu1 C1 1.8913(17) . ?
Cu1 N1 1.9022(15) . ?
Cu1 Cu1 2.8924(3) 7_566 ?
Cu1 Cu1 2.8924(3) 7_565 ?
F2 C2 1.365(2) . ?
F3 C3 1.351(2) . ?
F4 C4 1.346(2) . ?
F5 C5 1.345(2) . ?
F6 C6 1.3583(19) . ?
N1 C11 1.346(2) . ?
N1 C7 1.356(2) . ?
C1 C6 1.386(3) . ?
C1 C2 1.385(2) . ?
C2 C3 1.381(3) . ?
C3 C4 1.375(3) . ?
C4 C5 1.379(3) . ?
C5 C6 1.382(3) . ?
C7 C8 1.379(3) . ?
C8 C9 1.385(3) . ?
C9 C10 1.382(3) . ?
C10 C11 1.384(3) . ?
